data_4101943
loop_
_publ_author_name
'Pradip Bag'
'Mikhail E. Itkis'
'Sushanta K. Pal'
'Bruno Donnadieu'
'Fook S. Tham'
'Hyunsoo Park'
'John A. Schlueter'
'Theo Siegrist'
'Robert C. Haddon'

_publ_section_title
;
 Resonating Valence Bond and \s-Charge Density Wave Phases in a
 Benzannulated Phenalenyl Radical
;
_journal_name_full 'Journal of the American Chemical Society'
_journal_page_first 2684
_journal_page_last 2694
_journal_paper_doi 10.1021/ja908768a
_journal_volume 132
_journal_year 2010
_chemical_formula_sum 'C48 H32 B N2 O2'
_chemical_formula_weight 679.57
_chemical_name_systematic
; 
 ? 
;
_space_group_IT_number 14
_symmetry_cell_setting monoclinic
_symmetry_space_group_name_Hall '-P 2ybc'
_symmetry_space_group_name_H-M 'P 1 21/c 1'
_atom_sites_solution_hydrogens geom
_atom_sites_solution_primary direct
_atom_sites_solution_secondary difmap
_audit_creation_method SHELXL-97
_cell_angle_alpha 90.00
_cell_angle_beta 98.9678(5)
_cell_angle_gamma 90.00
_cell_formula_units_Z 4
_cell_length_a 10.0904(3)
_cell_length_b 19.2620(6)
_cell_length_c 17.2721(5)
_cell_measurement_reflns_used 7967
_cell_measurement_temperature 165(2)
_cell_measurement_theta_max 31.33
_cell_measurement_theta_min 2.39
_cell_volume 3315.99(17)
_computing_cell_refinement 'Bruker SAINT'
_computing_data_collection 'Bruker APEX2'
_computing_data_reduction 'Bruker SAINT'
_computing_molecular_graphics 'Bruker SHELXTL'
_computing_publication_material 'Bruker SHELXTL'
_computing_structure_refinement 'SHELXL-97 (Sheldrick, 2008)'
_computing_structure_solution 'SHELXS-97 (Sheldrick, 2008)'
_diffrn_ambient_temperature 165(2)
_diffrn_measured_fraction_theta_full 1.000
_diffrn_measured_fraction_theta_max 1.000
_diffrn_measurement_device_type 'Bruker APEX-II CCD'
_diffrn_measurement_method '\f and \w scans'
_diffrn_radiation_monochromator graphite
_diffrn_radiation_source 'Normal-focus sealed tube'
_diffrn_radiation_type MoK\a
_diffrn_radiation_wavelength 0.71073
_diffrn_reflns_av_R_equivalents 0.0308
_diffrn_reflns_av_sigmaI/netI 0.0248
_diffrn_reflns_limit_h_max 13
_diffrn_reflns_limit_h_min -13
_diffrn_reflns_limit_k_max 25
_diffrn_reflns_limit_k_min -25
_diffrn_reflns_limit_l_max 23
_diffrn_reflns_limit_l_min -23
_diffrn_reflns_number 45019
_diffrn_reflns_theta_full 28.28
_diffrn_reflns_theta_max 28.28
_diffrn_reflns_theta_min 2.04
_exptl_absorpt_coefficient_mu 0.082
_exptl_absorpt_correction_T_max 0.9789
_exptl_absorpt_correction_T_min 0.9686
_exptl_absorpt_correction_type multi-scan
_exptl_absorpt_process_details 'Bruker SADABS'
_exptl_crystal_colour black
_exptl_crystal_density_diffrn 1.361
_exptl_crystal_density_meas ?
_exptl_crystal_density_method 'not measured'
_exptl_crystal_description 'prism frag'
_exptl_crystal_F_000 1420
_exptl_crystal_size_max 0.39
_exptl_crystal_size_mid 0.35
_exptl_crystal_size_min 0.26
_refine_diff_density_max 0.422
_refine_diff_density_min -0.206
_refine_diff_density_rms 0.061
_refine_ls_extinction_method none
_refine_ls_goodness_of_fit_ref 1.050
_refine_ls_hydrogen_treatment constr
_refine_ls_matrix_type full
_refine_ls_number_parameters 534
_refine_ls_number_reflns 8237
_refine_ls_number_restraints 145
_refine_ls_restrained_S_all 1.042
_refine_ls_R_factor_all 0.0871
_refine_ls_R_factor_gt 0.0595
_refine_ls_shift/su_max 0.001
_refine_ls_shift/su_mean 0.000
_refine_ls_structure_factor_coef Fsqd
_refine_ls_weighting_details 'calc w=1/[\s^2^(Fo^2^)+(0.1114P)^2^+0.6231P] where P=(Fo^2^+2Fc^2^)/3'
_refine_ls_weighting_scheme calc
_refine_ls_wR_factor_gt 0.1745
_refine_ls_wR_factor_ref 0.2013
_reflns_number_gt 5303
_reflns_number_total 8237
_reflns_threshold_expression >2sigma(I)
_cod_data_source_file ja908768a_si_008.cif
_cod_data_source_block rh158_165k-p21c
_cod_depositor_comments
;
The following automatic conversions were performed:

'_exptl_crystal_density_meas' value 'not measured' was changed to '?'
- the value is perceived as not measured.

Automatic conversion script
Id: cif_fix_values 3008 2015-01-20 13:52:24Z robertas 
;
_cod_database_code 4101943

loop_
_symmetry_equiv_pos_as_xyz
'x, y, z'
'-x, y+1/2, -z+1/2'
'-x, -y, -z'
'x, -y-1/2, z-1/2'

loop_
_atom_site_label
_atom_site_type_symbol
_atom_site_fract_x
_atom_site_fract_y
_atom_site_fract_z
_atom_site_U_iso_or_equiv
_atom_site_adp_type
_atom_site_occupancy
_atom_site_symmetry_multiplicity
_atom_site_calc_flag
_atom_site_refinement_flags
_atom_site_disorder_assembly
_atom_site_disorder_group
B1 B 0.00223(15) 0.64599(9) 0.25490(9) 0.0249(3) Uani 1 1 d . . .
O1 O 0.09568(10) 0.69119(5) 0.22237(6) 0.0282(3) Uani 1 1 d . B .
C1 C 0.16395(18) 0.69808(9) -0.09193(9) 0.0360(4) Uani 1 1 d . . .
H1 H 0.2226 0.7309 -0.1098 0.043 Uiso 1 1 calc R . .
C2 C 0.09236(18) 0.65326(9) -0.14496(9) 0.0390(4) Uani 1 1 d . B .
H2 H 0.1012 0.6561 -0.1988 0.047 Uiso 1 1 calc R . .
C3 C 0.00791(18) 0.60431(9) -0.12037(10) 0.0384(4) Uani 1 1 d . . .
H3 H -0.0298 0.5695 -0.1561 0.046 Uiso 1 1 calc R A 1
C3A C -0.0221(8) 0.6047(4) -0.0477(5) 0.0306(13) Uani 0.552(8) 1 d PU B 1
C4 C -0.1138(4) 0.5576(2) -0.0210(2) 0.0347(10) Uani 0.552(8) 1 d PU B 1
H4 H -0.1643 0.5272 -0.0577 0.042 Uiso 0.552(8) 1 calc PR B 1
C5 C -0.1312(11) 0.5549(6) 0.0555(6) 0.0320(17) Uani 0.552(8) 1 d PU B 1
H5 H -0.1964 0.5238 0.0697 0.038 Uiso 0.552(8) 1 calc PR B 1
C3AD C 0.0105(8) 0.5942(5) -0.0355(5) 0.0186(11) Uani 0.448(8) 1 d PDU B 2
C4D C -0.0538(4) 0.53155(17) -0.00548(18) 0.0199(11) Uani 0.448(8) 1 d PDU . 2
H4D H -0.1313 0.5174 -0.0457 0.024 Uiso 0.448(8) 1 calc PR B 2
C5D C -0.1055(12) 0.5457(7) 0.0699(6) 0.0220(15) Uani 0.448(8) 1 d PDU B 2
H5D H -0.1752 0.5176 0.0841 0.026 Uiso 0.448(8) 1 calc PR B 2
C6 C -0.05517(14) 0.59705(8) 0.11691(8) 0.0269(3) Uani 1 1 d D . .
C6A C 0.04182(15) 0.64507(8) 0.09327(9) 0.0280(3) Uani 1 1 d . B .
C7 C 0.11044(14) 0.69092(7) 0.14671(8) 0.0247(3) Uani 1 1 d . . .
C7A C 0.20468(14) 0.74006(7) 0.12401(8) 0.0255(3) Uani 1 1 d . B .
C8 C 0.27665(15) 0.78525(8) 0.17983(9) 0.0303(3) Uani 1 1 d . . .
H8 H 0.2605 0.7843 0.2326 0.036 Uiso 1 1 calc R B .
C9 C 0.36997(17) 0.83062(9) 0.15841(10) 0.0367(4) Uani 1 1 d . B .
H9 H 0.4175 0.8611 0.1962 0.044 Uiso 1 1 calc R . .
C10 C 0.39471(18) 0.83184(9) 0.08093(11) 0.0411(4) Uani 1 1 d . . .
H10 H 0.4609 0.8622 0.0665 0.049 Uiso 1 1 calc R B .
C11 C 0.32346(17) 0.78920(9) 0.02583(10) 0.0360(4) Uani 1 1 d . B .
H11 H 0.3400 0.7913 -0.0268 0.043 Uiso 1 1 calc R . .
C11A C 0.22650(15) 0.74245(8) 0.04529(9) 0.0281(3) Uani 1 1 d . . .
C11B C 0.15190(15) 0.69618(8) -0.01219(9) 0.0284(3) Uani 1 1 d . B .
C11C C 0.06327(16) 0.64708(8) 0.01268(9) 0.0306(3) Uani 1 1 d D . .
N1 N -0.07898(12) 0.60096(7) 0.19270(7) 0.0268(3) Uani 1 1 d . B .
C12 C -0.17418(14) 0.55210(8) 0.21860(9) 0.0296(3) Uani 1 1 d . . .
H12A H -0.1675 0.5555 0.2763 0.035 Uiso 1 1 calc R B .
H12B H -0.1480 0.5044 0.2061 0.035 Uiso 1 1 calc R . .
C13 C -0.31904(14) 0.56384(8) 0.18193(9) 0.0293(3) Uani 1 1 d . B .
C14 C -0.40050(18) 0.50877(10) 0.15297(14) 0.0556(6) Uani 1 1 d . . .
H14 H -0.3658 0.4628 0.1565 0.067 Uiso 1 1 calc R B .
C15 C -0.5332(2) 0.52052(11) 0.11870(17) 0.0690(7) Uani 1 1 d . B .
H15 H -0.5883 0.4826 0.0986 0.083 Uiso 1 1 calc R . .
C16 C -0.58465(17) 0.58679(10) 0.11384(13) 0.0492(5) Uani 1 1 d . . .
H16 H -0.6751 0.5948 0.0907 0.059 Uiso 1 1 calc R B .
C17 C -0.50416(17) 0.64125(9) 0.14269(11) 0.0411(4) Uani 1 1 d . B .
H17 H -0.5392 0.6871 0.1393 0.049 Uiso 1 1 calc R . .
C18 C -0.37268(16) 0.63001(8) 0.17666(10) 0.0339(4) Uani 1 1 d . . .
H18 H -0.3184 0.6682 0.1967 0.041 Uiso 1 1 calc R B .
O21 O -0.09005(10) 0.69189(5) 0.28999(6) 0.0279(3) Uani 1 1 d . D .
C21 C -0.15822(18) 0.69733(9) 0.60385(9) 0.0384(4) Uani 1 1 d . . .
H21 H -0.2193 0.7289 0.6215 0.046 Uiso 1 1 calc R . .
C22 C -0.08702(19) 0.65223(10) 0.65671(9) 0.0417(4) Uani 1 1 d . D .
H22 H -0.0999 0.6531 0.7100 0.050 Uiso 1 1 calc R . .
C23 C 0.00235(17) 0.60608(9) 0.63303(9) 0.0360(4) Uani 1 1 d . . .
H23 H 0.0495 0.5747 0.6699 0.043 Uiso 1 1 calc R C 1
C23A C 0.0242(3) 0.60498(12) 0.55585(17) 0.0264(6) Uani 0.896(6) 1 d PU D 1
C24 C 0.11514(18) 0.55744(10) 0.52902(10) 0.0280(5) Uani 0.896(6) 1 d PU D 1
H24 H 0.1640 0.5265 0.5658 0.034 Uiso 0.896(6) 1 calc PR D 1
C25 C 0.1350(3) 0.55446(14) 0.45310(17) 0.0265(6) Uani 0.896(6) 1 d PU D 1
H25 H 0.1968 0.5217 0.4382 0.032 Uiso 0.896(6) 1 calc PR D 1
C23D C -0.002(3) 0.5931(9) 0.5417(12) 0.032(6) Uani 0.104(6) 1 d PDU D 2
C24D C 0.0545(14) 0.5311(6) 0.5076(10) 0.048(5) Uani 0.104(6) 1 d PDU . 2
H24D H 0.1292 0.5139 0.5479 0.058 Uiso 0.104(6) 1 calc PR D 2
C25D C 0.114(3) 0.5451(13) 0.4356(15) 0.047(8) Uani 0.104(6) 1 d PDU D 2
H25D H 0.1821 0.5169 0.4200 0.057 Uiso 0.104(6) 1 calc PR D 2
C26 C 0.06406(14) 0.59997(7) 0.39486(8) 0.0245(3) Uani 1 1 d D . .
C26A C -0.03026(14) 0.64794(7) 0.41954(8) 0.0245(3) Uani 1 1 d . D .
C27 C -0.10237(14) 0.69292(7) 0.36537(8) 0.0233(3) Uani 1 1 d . . .
C27A C -0.19661(14) 0.74171(8) 0.38819(8) 0.0259(3) Uani 1 1 d . D .
C28 C -0.27033(15) 0.78614(8) 0.33228(9) 0.0301(3) Uani 1 1 d . . .
H28 H -0.2559 0.7845 0.2792 0.036 Uiso 1 1 calc R D .
C29 C -0.36275(18) 0.83176(9) 0.35389(10) 0.0402(4) Uani 1 1 d . D .
H29 H -0.4113 0.8618 0.3160 0.048 Uiso 1 1 calc R . .
C30 C -0.3850(2) 0.83381(10) 0.43131(11) 0.0466(5) Uani 1 1 d . . .
H30 H -0.4500 0.8648 0.4460 0.056 Uiso 1 1 calc R D .
C31 C -0.31351(19) 0.79117(10) 0.48687(10) 0.0421(4) Uani 1 1 d . D .
H31 H -0.3295 0.7936 0.5396 0.051 Uiso 1 1 calc R . .
C31A C -0.21750(15) 0.74421(8) 0.46734(9) 0.0295(3) Uani 1 1 d . . .
C31B C -0.14268(15) 0.69765(8) 0.52455(9) 0.0292(3) Uani 1 1 d . D .
C31C C -0.05078(14) 0.65016(8) 0.49988(8) 0.0260(3) Uani 1 1 d D . .
N21 N 0.08308(12) 0.60047(6) 0.31943(7) 0.0268(3) Uani 1 1 d . D .
C32 C 0.17911(14) 0.55144(8) 0.29270(9) 0.0305(3) Uani 1 1 d . . .
H32A H 0.1713 0.5547 0.2350 0.037 Uiso 1 1 calc R D .
H32B H 0.1539 0.5036 0.3056 0.037 Uiso 1 1 calc R . .
C33 C 0.32417(15) 0.56387(8) 0.32849(9) 0.0307(3) Uani 1 1 d . D .
C34 C 0.40568(19) 0.50891(10) 0.35671(15) 0.0602(6) Uani 1 1 d . . .
H34 H 0.3712 0.4629 0.3528 0.072 Uiso 1 1 calc R D .
C35 C 0.5386(2) 0.52068(12) 0.39091(17) 0.0724(8) Uani 1 1 d . D .
H35 H 0.5938 0.4827 0.4106 0.087 Uiso 1 1 calc R . .
C36 C 0.58985(17) 0.58665(10) 0.39623(13) 0.0488(5) Uani 1 1 d . . .
H36 H 0.6804 0.5945 0.4193 0.059 Uiso 1 1 calc R D .
C37 C 0.50912(17) 0.64153(10) 0.36779(11) 0.0405(4) Uani 1 1 d . D .
H37 H 0.5440 0.6874 0.3714 0.049 Uiso 1 1 calc R . .
C38 C 0.37732(16) 0.63002(9) 0.33401(9) 0.0339(4) Uani 1 1 d . . .
H38 H 0.3227 0.6682 0.3143 0.041 Uiso 1 1 calc R D .

loop_
_atom_site_aniso_label
_atom_site_aniso_U_11
_atom_site_aniso_U_22
_atom_site_aniso_U_33
_atom_site_aniso_U_23
_atom_site_aniso_U_13
_atom_site_aniso_U_12
B1 0.0214(7) 0.0304(9) 0.0234(7) 0.0004(6) 0.0050(6) 0.0014(7)
O1 0.0267(5) 0.0325(6) 0.0259(5) -0.0023(4) 0.0060(4) -0.0039(4)
C1 0.0438(10) 0.0362(9) 0.0292(8) 0.0050(6) 0.0090(7) -0.0006(7)
C2 0.0497(10) 0.0408(10) 0.0274(8) 0.0045(7) 0.0082(7) 0.0061(8)
C3 0.0511(10) 0.0329(9) 0.0326(8) -0.0069(7) 0.0107(7) 0.0002(8)
C3A 0.031(3) 0.029(3) 0.030(3) -0.0003(19) -0.001(2) 0.008(2)
C4 0.033(2) 0.0314(19) 0.0371(17) -0.0065(13) -0.0027(14) 0.0028(15)
C5 0.030(3) 0.032(4) 0.033(4) -0.002(2) 0.002(3) 0.000(2)
C3AD 0.022(3) 0.017(3) 0.016(2) 0.0018(17) 0.001(2) 0.006(2)
C4D 0.022(2) 0.0204(19) 0.0162(14) -0.0038(12) -0.0004(12) -0.0004(16)
C5D 0.027(4) 0.019(3) 0.021(3) 0.001(2) 0.007(3) 0.001(3)
C6 0.0236(7) 0.0287(8) 0.0297(7) -0.0043(6) 0.0079(6) 0.0003(6)
C6A 0.0298(8) 0.0259(8) 0.0305(7) -0.0045(6) 0.0117(6) -0.0009(6)
C7 0.0229(7) 0.0253(7) 0.0271(7) -0.0013(5) 0.0072(5) 0.0029(6)
C7A 0.0232(7) 0.0230(7) 0.0309(7) -0.0001(5) 0.0056(6) 0.0025(6)
C8 0.0292(8) 0.0291(8) 0.0325(7) -0.0007(6) 0.0043(6) 0.0005(6)
C9 0.0362(9) 0.0297(9) 0.0427(9) -0.0002(7) 0.0018(7) -0.0069(7)
C10 0.0412(10) 0.0336(9) 0.0493(10) 0.0052(7) 0.0095(8) -0.0105(7)
C11 0.0393(9) 0.0325(9) 0.0381(8) 0.0062(7) 0.0112(7) -0.0029(7)
C11A 0.0288(8) 0.0250(7) 0.0314(7) 0.0030(6) 0.0075(6) 0.0027(6)
C11B 0.0315(8) 0.0256(8) 0.0295(7) 0.0009(6) 0.0090(6) 0.0041(6)
C11C 0.0378(8) 0.0273(8) 0.0288(7) -0.0053(6) 0.0118(6) -0.0008(6)
N1 0.0207(6) 0.0307(7) 0.0293(6) 0.0017(5) 0.0051(5) -0.0010(5)
C12 0.0237(7) 0.0307(8) 0.0346(8) 0.0058(6) 0.0056(6) -0.0006(6)
C13 0.0214(7) 0.0315(8) 0.0363(8) 0.0043(6) 0.0087(6) 0.0009(6)
C14 0.0303(9) 0.0283(9) 0.1040(18) 0.0001(10) -0.0026(10) -0.0006(7)
C15 0.0316(10) 0.0402(12) 0.128(2) -0.0020(12) -0.0104(11) -0.0066(9)
C16 0.0240(8) 0.0490(11) 0.0730(14) 0.0063(9) 0.0026(8) 0.0041(8)
C17 0.0313(9) 0.0359(9) 0.0568(11) 0.0046(8) 0.0092(8) 0.0087(7)
C18 0.0298(8) 0.0308(8) 0.0414(9) -0.0010(6) 0.0060(7) 0.0023(6)
O21 0.0257(5) 0.0326(6) 0.0260(5) 0.0032(4) 0.0057(4) 0.0053(4)
C21 0.0448(10) 0.0418(10) 0.0296(8) -0.0026(7) 0.0089(7) 0.0023(8)
C22 0.0510(11) 0.0481(11) 0.0261(8) 0.0022(7) 0.0067(7) -0.0026(8)
C23 0.0416(9) 0.0371(9) 0.0277(8) 0.0063(6) 0.0008(6) -0.0041(7)
C23A 0.0281(13) 0.0251(10) 0.0235(11) 0.0007(9) -0.0039(8) -0.0077(10)
C24 0.0266(9) 0.0271(10) 0.0274(9) 0.0056(7) -0.0048(7) -0.0030(7)
C25 0.0213(9) 0.0248(10) 0.0320(12) 0.0028(9) -0.0003(9) -0.0006(8)
C23D 0.032(11) 0.050(11) 0.016(9) -0.007(7) 0.010(8) -0.027(8)
C24D 0.058(12) 0.044(10) 0.045(10) 0.019(8) 0.017(8) 0.012(9)
C25D 0.053(15) 0.053(14) 0.039(12) -0.011(10) 0.020(11) -0.013(11)
C26 0.0198(7) 0.0246(7) 0.0287(7) 0.0015(5) 0.0024(5) -0.0037(5)
C26A 0.0211(7) 0.0254(7) 0.0271(7) 0.0013(5) 0.0037(5) -0.0027(5)
C27 0.0219(7) 0.0253(7) 0.0231(6) 0.0013(5) 0.0051(5) -0.0030(5)
C27A 0.0232(7) 0.0250(7) 0.0295(7) -0.0006(5) 0.0040(6) -0.0012(6)
C28 0.0309(8) 0.0285(8) 0.0308(7) 0.0018(6) 0.0049(6) 0.0036(6)
C29 0.0420(10) 0.0354(9) 0.0429(9) 0.0031(7) 0.0052(7) 0.0123(8)
C30 0.0502(11) 0.0439(11) 0.0482(10) -0.0009(8) 0.0159(8) 0.0199(9)
C31 0.0492(11) 0.0429(10) 0.0369(9) -0.0003(7) 0.0155(8) 0.0119(8)
C31A 0.0300(8) 0.0290(8) 0.0301(7) -0.0016(6) 0.0066(6) 0.0001(6)
C31B 0.0310(8) 0.0295(8) 0.0273(7) -0.0004(6) 0.0054(6) -0.0033(6)
C31C 0.0260(7) 0.0264(7) 0.0255(7) 0.0022(5) 0.0039(5) -0.0049(6)
N21 0.0200(6) 0.0287(7) 0.0312(6) -0.0009(5) 0.0026(5) 0.0021(5)
C32 0.0231(7) 0.0299(8) 0.0381(8) -0.0047(6) 0.0034(6) 0.0025(6)
C33 0.0222(7) 0.0312(8) 0.0395(8) -0.0029(6) 0.0068(6) 0.0013(6)
C34 0.0302(9) 0.0305(10) 0.1145(19) 0.0016(10) -0.0054(10) 0.0036(8)
C35 0.0305(10) 0.0419(12) 0.136(2) 0.0072(13) -0.0134(12) 0.0085(9)
C36 0.0233(8) 0.0478(11) 0.0734(13) -0.0017(9) 0.0010(8) -0.0028(8)
C37 0.0299(8) 0.0392(10) 0.0528(10) -0.0022(8) 0.0078(7) -0.0064(7)
C38 0.0286(8) 0.0327(9) 0.0402(9) 0.0026(6) 0.0043(6) 0.0004(6)

loop_
_atom_type_symbol
_atom_type_description
_atom_type_scat_dispersion_real
_atom_type_scat_dispersion_imag
_atom_type_scat_source
C C 0.0033 0.0016 'International Tables Vol C Tables 4.2.6.8 and 6.1.1.4'
H H 0.0000 0.0000 'International Tables Vol C Tables 4.2.6.8 and 6.1.1.4'
B B 0.0013 0.0007 'International Tables Vol C Tables 4.2.6.8 and 6.1.1.4'
N N 0.0061 0.0033 'International Tables Vol C Tables 4.2.6.8 and 6.1.1.4'
O O 0.0106 0.0060 'International Tables Vol C Tables 4.2.6.8 and 6.1.1.4'

loop_
_geom_angle_atom_site_label_1
_geom_angle_atom_site_label_2
_geom_angle_atom_site_label_3
_geom_angle
_geom_angle_site_symmetry_1
_geom_angle_site_symmetry_3
_geom_angle_publ_flag
O1 B1 O21 106.67(13) . . ?
O1 B1 N1 112.25(11) . . ?
O21 B1 N1 109.05(11) . . ?
O1 B1 N21 108.41(11) . . ?
O21 B1 N21 109.77(11) . . ?
N1 B1 N21 110.60(13) . . ?
C7 O1 B1 123.43(11) . . ?
C2 C1 C11B 121.32(15) . . ?
C2 C1 H1 119.3 . . ?
C11B C1 H1 119.3 . . ?
C1 C2 C3 120.51(15) . . ?
C1 C2 H2 119.7 . . ?
C3 C2 H2 119.7 . . ?
C3A C3 C2 121.7(4) . . ?
C3A C3 C3AD 16.0(4) . . ?
C2 C3 C3AD 118.6(4) . . ?
C3A C3 H3 119.1 . . ?
C2 C3 H3 119.1 . . ?
C3AD C3 H3 119.6 . . ?
C3 C3A C4 123.6(7) . . ?
C3 C3A C11C 118.1(6) . . ?
C4 C3A C11C 117.2(6) . . ?
C5 C4 C3A 121.8(7) . . ?
C5 C4 H4 119.1 . . ?
C3A C4 H4 119.1 . . ?
C4 C5 C6 123.6(9) . . ?
C4 C5 H5 118.2 . . ?
C6 C5 H5 118.2 . . ?
C11C C3AD C3 116.8(6) . . ?
C11C C3AD C4D 122.5(6) . . ?
C3 C3AD C4D 120.5(6) . . ?
C3AD C4D C5D 112.4(6) . . ?
C3AD C4D C4D 109.0(4) . 3_565 ?
C5D C4D C4D 110.6(4) . 3_565 ?
C3AD C4D H4D 108.2 . . ?
C5D C4D H4D 108.2 . . ?
C4D C4D H4D 108.2 3_565 . ?
C6 C5D C4D 120.9(9) . . ?
C6 C5D H5D 119.5 . . ?
C4D C5D H5D 119.5 . . ?
C5D C6 N1 121.2(5) . . ?
C5D C6 C6A 120.8(5) . . ?
N1 C6 C6A 117.43(13) . . ?
C5D C6 C5 14.5(6) . . ?
N1 C6 C5 125.2(5) . . ?
C6A C6 C5 116.9(5) . . ?
C7 C6A C11C 119.49(14) . . ?
C7 C6A C6 120.59(13) . . ?
C11C C6A C6 119.87(13) . . ?
O1 C7 C6A 122.27(13) . . ?
O1 C7 C7A 116.26(12) . . ?
C6A C7 C7A 121.45(13) . . ?
C11A C7A C8 119.76(14) . . ?
C11A C7A C7 119.53(13) . . ?
C8 C7A C7 120.71(13) . . ?
C9 C8 C7A 120.53(14) . . ?
C9 C8 H8 119.7 . . ?
C7A C8 H8 119.7 . . ?
C8 C9 C10 119.94(15) . . ?
C8 C9 H9 120.0 . . ?
C10 C9 H9 120.0 . . ?
C11 C10 C9 120.06(15) . . ?
C11 C10 H10 120.0 . . ?
C9 C10 H10 120.0 . . ?
C10 C11 C11A 121.69(15) . . ?
C10 C11 H11 119.2 . . ?
C11A C11 H11 119.2 . . ?
C11 C11A C7A 117.98(14) . . ?
C11 C11A C11B 122.27(14) . . ?
C7A C11A C11B 119.73(13) . . ?
C1 C11B C11C 118.16(14) . . ?
C1 C11B C11A 122.68(14) . . ?
C11C C11B C11A 119.16(13) . . ?
C3AD C11C C11B 121.2(4) . . ?
C3AD C11C C6A 117.6(4) . . ?
C11B C11C C6A 120.56(13) . . ?
C3AD C11C C3A 16.0(4) . . ?
C11B C11C C3A 118.6(4) . . ?
C6A C11C C3A 120.3(4) . . ?
C6 N1 C12 118.56(12) . . ?
C6 N1 B1 123.52(12) . . ?
C12 N1 B1 117.31(12) . . ?
N1 C12 C13 114.35(12) . . ?
N1 C12 H12A 108.7 . . ?
C13 C12 H12A 108.7 . . ?
N1 C12 H12B 108.7 . . ?
C13 C12 H12B 108.7 . . ?
H12A C12 H12B 107.6 . . ?
C18 C13 C14 118.53(15) . . ?
C18 C13 C12 120.46(14) . . ?
C14 C13 C12 121.01(14) . . ?
C13 C14 C15 120.31(17) . . ?
C13 C14 H14 119.8 . . ?
C15 C14 H14 119.8 . . ?
C16 C15 C14 120.27(19) . . ?
C16 C15 H15 119.9 . . ?
C14 C15 H15 119.9 . . ?
C17 C16 C15 119.41(17) . . ?
C17 C16 H16 120.3 . . ?
C15 C16 H16 120.3 . . ?
C16 C17 C18 120.62(16) . . ?
C16 C17 H17 119.7 . . ?
C18 C17 H17 119.7 . . ?
C17 C18 C13 120.85(16) . . ?
C17 C18 H18 119.6 . . ?
C13 C18 H18 119.6 . . ?
C27 O21 B1 124.86(11) . . ?
C22 C21 C31B 121.57(16) . . ?
C22 C21 H21 119.2 . . ?
C31B C21 H21 119.2 . . ?
C23 C22 C21 120.62(15) . . ?
C23 C22 H22 119.7 . . ?
C21 C22 H22 119.7 . . ?
C22 C23 C23A 120.47(17) . . ?
C22 C23 C23D 118.6(7) . . ?
C23A C23 C23D 13.3(10) . . ?
C22 C23 H23 119.8 . . ?
C23A C23 H23 119.8 . . ?
C23D C23 H23 119.8 . . ?
C23 C23A C24 122.03(19) . . ?
C23 C23A C31C 119.7(2) . . ?
C24 C23A C31C 118.2(2) . . ?
C25 C24 C23A 122.73(19) . . ?
C25 C24 H24 118.6 . . ?
C23A C24 H24 118.6 . . ?
C24 C25 C26 121.2(2) . . ?
C24 C25 H25 119.4 . . ?
C26 C25 H25 119.4 . . ?
C31C C23D C24D 124.6(16) . . ?
C31C C23D C23 110.5(13) . . ?
C24D C23D C23 124.5(11) . . ?
C23D C24D C25D 114.5(15) . . ?
C23D C24D C24D 111.5(17) . 3_566 ?
C25D C24D C24D 111(2) . 3_566 ?
C23D C24D H24D 106.6 . . ?
C25D C24D H24D 106.6 . . ?
C24D C24D H24D 106.6 3_566 . ?
C26 C25D C24D 114.9(17) . . ?
C26 C25D H25D 122.5 . . ?
C24D C25D H25D 122.5 . . ?
C25D C26 N21 114.9(11) . . ?
C25D C26 C26A 124.6(11) . . ?
N21 C26 C26A 118.89(12) . . ?
C25D C26 C25 15.4(15) . . ?
N21 C26 C25 123.42(16) . . ?
C26A C26 C25 117.68(16) . . ?
C27 C26A C31C 119.44(13) . . ?
C27 C26A C26 120.05(13) . . ?
C31C C26A C26 120.51(13) . . ?
O21 C27 C26A 122.02(13) . . ?
O21 C27 C27A 116.53(12) . . ?
C26A C27 C27A 121.44(13) . . ?
C28 C27A C31A 119.86(13) . . ?
C28 C27A C27 120.66(13) . . ?
C31A C27A C27 119.47(13) . . ?
C29 C28 C27A 120.59(14) . . ?
C29 C28 H28 119.7 . . ?
C27A C28 H28 119.7 . . ?
C28 C29 C30 119.83(15) . . ?
C28 C29 H29 120.1 . . ?
C30 C29 H29 120.1 . . ?
C31 C30 C29 120.46(16) . . ?
C31 C30 H30 119.8 . . ?
C29 C30 H30 119.8 . . ?
C30 C31 C31A 121.50(16) . . ?
C30 C31 H31 119.3 . . ?
C31A C31 H31 119.3 . . ?
C31 C31A C27A 117.76(14) . . ?
C31 C31A C31B 122.56(14) . . ?
C27A C31A C31B 119.67(13) . . ?
C21 C31B C31C 118.00(14) . . ?
C21 C31B C31A 122.72(14) . . ?
C31C C31B C31A 119.27(13) . . ?
C23D C31C C31B 124.1(10) . . ?
C23D C31C C23A 16.4(11) . . ?
C31B C31C C23A 119.57(18) . . ?
C23D C31C C26A 113.2(10) . . ?
C31B C31C C26A 120.70(13) . . ?
C23A C31C C26A 119.72(18) . . ?
C26 N21 C32 119.81(12) . . ?
C26 N21 B1 124.23(12) . . ?
C32 N21 B1 115.79(12) . . ?
N21 C32 C33 114.21(12) . . ?
N21 C32 H32A 108.7 . . ?
C33 C32 H32A 108.7 . . ?
N21 C32 H32B 108.7 . . ?
C33 C32 H32B 108.7 . . ?
H32A C32 H32B 107.6 . . ?
C38 C33 C34 118.65(15) . . ?
C38 C33 C32 120.92(14) . . ?
C34 C33 C32 120.42(15) . . ?
C33 C34 C35 120.27(18) . . ?
C33 C34 H34 119.9 . . ?
C35 C34 H34 119.9 . . ?
C36 C35 C34 120.43(18) . . ?
C36 C35 H35 119.8 . . ?
C34 C35 H35 119.8 . . ?
C35 C36 C37 119.46(17) . . ?
C35 C36 H36 120.3 . . ?
C37 C36 H36 120.3 . . ?
C36 C37 C38 120.22(17) . . ?
C36 C37 H37 119.9 . . ?
C38 C37 H37 119.9 . . ?
C33 C38 C37 120.96(15) . . ?
C33 C38 H38 119.5 . . ?
C37 C38 H38 119.5 . . ?

loop_
_geom_bond_atom_site_label_1
_geom_bond_atom_site_label_2
_geom_bond_distance
_geom_bond_site_symmetry_2
_geom_bond_publ_flag
B1 O1 1.4587(19) . ?
B1 O21 1.4805(18) . ?
B1 N1 1.518(2) . ?
B1 N21 1.547(2) . ?
O1 C7 1.3382(16) . ?
C1 C2 1.378(2) . ?
C1 C11B 1.402(2) . ?
C1 H1 0.9500 . ?
C2 C3 1.381(2) . ?
C2 H2 0.9500 . ?
C3 C3A 1.336(9) . ?
C3 C3AD 1.475(9) . ?
C3 H3 0.9500 . ?
C3A C4 1.424(10) . ?
C3A C11C 1.488(9) . ?
C4 C5 1.362(11) . ?
C4 H4 0.9500 . ?
C5 C6 1.455(12) . ?
C5 H5 0.9500 . ?
C3AD C11C 1.369(10) . ?
C3AD C4D 1.500(10) . ?
C4D C5D 1.501(12) . ?
C4D C4D 1.621(8) 3_565 ?
C4D H4D 1.0000 . ?
C5D C6 1.329(14) . ?
C5D H5D 0.9500 . ?
C6 N1 1.3694(18) . ?
C6 C6A 1.451(2) . ?
C6A C7 1.383(2) . ?
C6A C11C 1.442(2) . ?
C7 C7A 1.439(2) . ?
C7A C11A 1.4116(19) . ?
C7A C8 1.413(2) . ?
C8 C9 1.377(2) . ?
C8 H8 0.9500 . ?
C9 C10 1.399(2) . ?
C9 H9 0.9500 . ?
C10 C11 1.373(2) . ?
C10 H10 0.9500 . ?
C11 C11A 1.408(2) . ?
C11 H11 0.9500 . ?
C11A C11B 1.454(2) . ?
C11B C11C 1.414(2) . ?
N1 C12 1.4636(18) . ?
C12 C13 1.517(2) . ?
C12 H12A 0.9900 . ?
C12 H12B 0.9900 . ?
C13 C18 1.382(2) . ?
C13 C14 1.387(2) . ?
C14 C15 1.396(3) . ?
C14 H14 0.9500 . ?
C15 C16 1.376(3) . ?
C15 H15 0.9500 . ?
C16 C17 1.372(3) . ?
C16 H16 0.9500 . ?
C17 C18 1.381(2) . ?
C17 H17 0.9500 . ?
C18 H18 0.9500 . ?
O21 C27 1.3272(16) . ?
C21 C22 1.378(2) . ?
C21 C31B 1.403(2) . ?
C21 H21 0.9500 . ?
C22 C23 1.373(3) . ?
C22 H22 0.9500 . ?
C23 C23A 1.385(4) . ?
C23 C23D 1.59(2) . ?
C23 H23 0.9500 . ?
C23A C24 1.424(3) . ?
C23A C31C 1.427(3) . ?
C24 C25 1.358(3) . ?
C24 H24 0.9500 . ?
C25 C26 1.438(3) . ?
C25 H25 0.9500 . ?
C23D C31C 1.364(13) . ?
C23D C24D 1.484(18) . ?
C24D C25D 1.49(2) . ?
C24D C24D 1.621(10) 3_566 ?
C24D H24D 1.0000 . ?
C25D C26 1.324(17) . ?
C25D H25D 0.9500 . ?
C26 N21 1.3462(18) . ?
C26 C26A 1.438(2) . ?
C26A C27 1.3939(19) . ?
C26A C31C 1.4352(19) . ?
C27 C27A 1.435(2) . ?
C27A C28 1.412(2) . ?
C27A C31A 1.416(2) . ?
C28 C29 1.375(2) . ?
C28 H28 0.9500 . ?
C29 C30 1.391(2) . ?
C29 H29 0.9500 . ?
C30 C31 1.378(3) . ?
C30 H30 0.9500 . ?
C31 C31A 1.404(2) . ?
C31 H31 0.9500 . ?
C31A C31B 1.455(2) . ?
C31B C31C 1.415(2) . ?
N21 C32 1.4776(18) . ?
C32 C33 1.517(2) . ?
C32 H32A 0.9900 . ?
C32 H32B 0.9900 . ?
C33 C38 1.380(2) . ?
C33 C34 1.382(2) . ?
C34 C35 1.397(3) . ?
C34 H34 0.9500 . ?
C35 C36 1.370(3) . ?
C35 H35 0.9500 . ?
C36 C37 1.377(3) . ?
C36 H36 0.9500 . ?
C37 C38 1.384(2) . ?
C37 H37 0.9500 . ?
C38 H38 0.9500 . ?

loop_
_geom_torsion_atom_site_label_1
_geom_torsion_atom_site_label_2
_geom_torsion_atom_site_label_3
_geom_torsion_atom_site_label_4
_geom_torsion
_geom_torsion_site_symmetry_1
_geom_torsion_site_symmetry_2
_geom_torsion_site_symmetry_3
_geom_torsion_site_symmetry_4
_geom_torsion_publ_flag
O21 B1 O1 C7 -121.43(13) . . . . ?
N1 B1 O1 C7 -2.04(19) . . . . ?
N21 B1 O1 C7 120.42(13) . . . . ?
C11B C1 C2 C3 -1.0(3) . . . . ?
C1 C2 C3 C3A 9.5(4) . . . . ?
C1 C2 C3 C3AD -8.7(4) . . . . ?
C2 C3 C3A C4 176.7(3) . . . . ?
C3AD C3 C3A C4 -100(3) . . . . ?
C2 C3 C3A C11C -15.5(6) . . . . ?
C3AD C3 C3A C11C 68(2) . . . . ?
C3 C3A C4 C5 173.0(6) . . . . ?
C11C C3A C4 C5 5.1(8) . . . . ?
C3A C4 C5 C6 -2.6(10) . . . . ?
C3A C3 C3AD C11C -86(3) . . . . ?
C2 C3 C3AD C11C 19.8(6) . . . . ?
C3A C3 C3AD C4D 89(3) . . . . ?
C2 C3 C3AD C4D -165.7(4) . . . . ?
C11C C3AD C4D C5D 24.2(7) . . . . ?
C3 C3AD C4D C5D -150.0(6) . . . . ?
C11C C3AD C4D C4D -98.8(6) . . . 3_565 ?
C3 C3AD C4D C4D 87.0(5) . . . 3_565 ?
C3AD C4D C5D C6 -23.5(8) . . . . ?
C4D C4D C5D C6 98.6(7) 3_565 . . . ?
C4D C5D C6 N1 -165.2(4) . . . . ?
C4D C5D C6 C6A 6.1(9) . . . . ?
C4D C5D C6 C5 85(4) . . . . ?
C4 C5 C6 C5D -108(4) . . . . ?
C4 C5 C6 N1 173.0(5) . . . . ?
C4 C5 C6 C6A 1.2(9) . . . . ?
C5D C6 C6A C7 -169.2(5) . . . . ?
N1 C6 C6A C7 2.4(2) . . . . ?
C5 C6 C6A C7 174.8(4) . . . . ?
C5D C6 C6A C11C 13.3(5) . . . . ?
N1 C6 C6A C11C -175.14(13) . . . . ?
C5 C6 C6A C11C -2.7(5) . . . . ?
B1 O1 C7 C6A -3.0(2) . . . . ?
B1 O1 C7 C7A 178.51(12) . . . . ?
C11C C6A C7 O1 -179.41(13) . . . . ?
C6 C6A C7 O1 3.1(2) . . . . ?
C11C C6A C7 C7A -1.0(2) . . . . ?
C6 C6A C7 C7A -178.51(13) . . . . ?
O1 C7 C7A C11A 179.46(12) . . . . ?
C6A C7 C7A C11A 1.0(2) . . . . ?
O1 C7 C7A C8 0.2(2) . . . . ?
C6A C7 C7A C8 -178.26(14) . . . . ?
C11A C7A C8 C9 -1.4(2) . . . . ?
C7 C7A C8 C9 177.85(14) . . . . ?
C7A C8 C9 C10 -0.4(2) . . . . ?
C8 C9 C10 C11 1.8(3) . . . . ?
C9 C10 C11 C11A -1.3(3) . . . . ?
C10 C11 C11A C7A -0.5(2) . . . . ?
C10 C11 C11A C11B -178.96(15) . . . . ?
C8 C7A C11A C11 1.8(2) . . . . ?
C7 C7A C11A C11 -177.44(14) . . . . ?
C8 C7A C11A C11B -179.68(13) . . . . ?
C7 C7A C11A C11B 1.1(2) . . . . ?
C2 C1 C11B C11C -0.4(2) . . . . ?
C2 C1 C11B C11A 179.66(15) . . . . ?
C11 C11A C11B C1 -4.6(2) . . . . ?
C7A C11A C11B C1 176.90(14) . . . . ?
C11 C11A C11B C11C 175.39(14) . . . . ?
C7A C11A C11B C11C -3.1(2) . . . . ?
C3 C3AD C11C C11B -21.8(6) . . . . ?
C4D C3AD C11C C11B 163.9(4) . . . . ?
C3 C3AD C11C C6A 167.4(3) . . . . ?
C4D C3AD C11C C6A -7.0(6) . . . . ?
C3 C3AD C11C C3A 64(2) . . . . ?
C4D C3AD C11C C3A -111(3) . . . . ?
C1 C11B C11C C3AD 12.5(4) . . . . ?
C11A C11B C11C C3AD -167.5(3) . . . . ?
C1 C11B C11C C6A -176.91(14) . . . . ?
C11A C11B C11C C6A 3.1(2) . . . . ?
C1 C11B C11C C3A -5.7(4) . . . . ?
C11A C11B C11C C3A 174.2(3) . . . . ?
C7 C6A C11C C3AD 169.9(3) . . . . ?
C6 C6A C11C C3AD -12.6(4) . . . . ?
C7 C6A C11C C11B -1.1(2) . . . . ?
C6 C6A C11C C11B 176.48(14) . . . . ?
C7 C6A C11C C3A -172.1(3) . . . . ?
C6 C6A C11C C3A 5.5(4) . . . . ?
C3 C3A C11C C3AD -90(3) . . . . ?
C4 C3A C11C C3AD 78(2) . . . . ?
C3 C3A C11C C11B 13.7(6) . . . . ?
C4 C3A C11C C11B -177.7(3) . . . . ?
C3 C3A C11C C6A -175.1(3) . . . . ?
C4 C3A C11C C6A -6.5(6) . . . . ?
C5D C6 N1 C12 -7.1(5) . . . . ?
C6A C6 N1 C12 -178.68(13) . . . . ?
C5 C6 N1 C12 9.6(5) . . . . ?
C5D C6 N1 B1 163.7(5) . . . . ?
C6A C6 N1 B1 -7.9(2) . . . . ?
C5 C6 N1 B1 -179.6(5) . . . . ?
O1 B1 N1 C6 7.7(2) . . . . ?
O21 B1 N1 C6 125.64(14) . . . . ?
N21 B1 N1 C6 -113.56(15) . . . . ?
O1 B1 N1 C12 178.58(11) . . . . ?
O21 B1 N1 C12 -63.43(16) . . . . ?
N21 B1 N1 C12 57.37(16) . . . . ?
C6 N1 C12 C13 -69.00(17) . . . . ?
B1 N1 C12 C13 119.62(14) . . . . ?
N1 C12 C13 C18 -45.2(2) . . . . ?
N1 C12 C13 C14 134.73(18) . . . . ?
C18 C13 C14 C15 0.6(3) . . . . ?
C12 C13 C14 C15 -179.4(2) . . . . ?
C13 C14 C15 C16 -0.4(4) . . . . ?
C14 C15 C16 C17 0.3(4) . . . . ?
C15 C16 C17 C18 -0.2(3) . . . . ?
C16 C17 C18 C13 0.4(3) . . . . ?
C14 C13 C18 C17 -0.6(3) . . . . ?
C12 C13 C18 C17 179.39(14) . . . . ?
O1 B1 O21 C27 -118.07(14) . . . . ?
N1 B1 O21 C27 120.49(13) . . . . ?
N21 B1 O21 C27 -0.82(19) . . . . ?
C31B C21 C22 C23 0.2(3) . . . . ?
C21 C22 C23 C23A 1.2(3) . . . . ?
C21 C22 C23 C23D -14.0(11) . . . . ?
C22 C23 C23A C24 -179.4(2) . . . . ?
C23D C23 C23A C24 -94(3) . . . . ?
C22 C23 C23A C31C -2.6(3) . . . . ?
C23D C23 C23A C31C 83(3) . . . . ?
C23 C23A C24 C25 178.2(2) . . . . ?
C31C C23A C24 C25 1.3(4) . . . . ?
C23A C24 C25 C26 0.0(4) . . . . ?
C22 C23 C23D C31C 27(2) . . . . ?
C23A C23 C23D C31C -74(2) . . . . ?
C22 C23 C23D C24D -159.7(15) . . . . ?
C23A C23 C23D C24D 99(4) . . . . ?
C31C C23D C24D C25D 27(3) . . . . ?
C23 C23D C24D C25D -145(2) . . . . ?
C31C C23D C24D C24D -99(3) . . . 3_566 ?
C23 C23D C24D C24D 89(3) . . . 3_566 ?
C23D C24D C25D C26 -26(3) . . . . ?
C24D C24D C25D C26 101(3) 3_566 . . . ?
C24D C25D C26 N21 -159.5(16) . . . . ?
C24D C25D C26 C26A 6(3) . . . . ?
C24D C25D C26 C25 73(4) . . . . ?
C24 C25 C26 C25D -122(5) . . . . ?
C24 C25 C26 N21 177.97(19) . . . . ?
C24 C25 C26 C26A -1.0(3) . . . . ?
C25D C26 C26A C27 -163.5(19) . . . . ?
N21 C26 C26A C27 1.4(2) . . . . ?
C25 C26 C26A C27 -179.59(18) . . . . ?
C25D C26 C26A C31C 16.6(19) . . . . ?
N21 C26 C26A C31C -178.43(12) . . . . ?
C25 C26 C26A C31C 0.6(2) . . . . ?
B1 O21 C27 C26A -2.1(2) . . . . ?
B1 O21 C27 C27A 179.41(12) . . . . ?
C31C C26A C27 O21 -178.19(12) . . . . ?
C26 C26A C27 O21 2.0(2) . . . . ?
C31C C26A C27 C27A 0.2(2) . . . . ?
C26 C26A C27 C27A -179.60(13) . . . . ?
O21 C27 C27A C28 -0.5(2) . . . . ?
C26A C27 C27A C28 -179.00(13) . . . . ?
O21 C27 C27A C31A 178.24(12) . . . . ?
C26A C27 C27A C31A -0.2(2) . . . . ?
C31A C27A C28 C29 -0.2(2) . . . . ?
C27 C27A C28 C29 178.54(14) . . . . ?
C27A C28 C29 C30 -0.6(3) . . . . ?
C28 C29 C30 C31 1.0(3) . . . . ?
C29 C30 C31 C31A -0.6(3) . . . . ?
C30 C31 C31A C27A -0.3(3) . . . . ?
C30 C31 C31A C31B -178.72(17) . . . . ?
C28 C27A C31A C31 0.7(2) . . . . ?
C27 C27A C31A C31 -178.10(14) . . . . ?
C28 C27A C31A C31B 179.14(14) . . . . ?
C27 C27A C31A C31B 0.4(2) . . . . ?
C22 C21 C31B C31C -0.2(3) . . . . ?
C22 C21 C31B C31A 179.37(16) . . . . ?
C31 C31A C31B C21 -1.6(3) . . . . ?
C27A C31A C31B C21 179.96(14) . . . . ?
C31 C31A C31B C31C 177.91(15) . . . . ?
C27A C31A C31B C31C -0.5(2) . . . . ?
C24D C23D C31C C31B 158.0(14) . . . . ?
C23 C23D C31C C31B -29(2) . . . . ?
C24D C23D C31C C23A -123(6) . . . . ?
C23 C23D C31C C23A 50(3) . . . . ?
C24D C23D C31C C26A -6(3) . . . . ?
C23 C23D C31C C26A 167.2(10) . . . . ?
C21 C31B C31C C23D 17.3(14) . . . . ?
C31A C31B C31C C23D -162.3(14) . . . . ?
C21 C31B C31C C23A -1.2(3) . . . . ?
C31A C31B C31C C23A 179.20(18) . . . . ?
C21 C31B C31C C26A -179.96(14) . . . . ?
C31A C31B C31C C26A 0.5(2) . . . . ?
C23 C23A C31C C23D -108(4) . . . . ?
C24 C23A C31C C23D 69(4) . . . . ?
C23 C23A C31C C31B 2.6(3) . . . . ?
C24 C23A C31C C31B 179.55(18) . . . . ?
C23 C23A C31C C26A -178.64(18) . . . . ?
C24 C23A C31C C26A -1.7(3) . . . . ?
C27 C26A C31C C23D 164.2(13) . . . . ?
C26 C26A C31C C23D -16.0(13) . . . . ?
C27 C26A C31C C31B -0.3(2) . . . . ?
C26 C26A C31C C31B 179.49(13) . . . . ?
C27 C26A C31C C23A -179.06(18) . . . . ?
C26 C26A C31C C23A 0.8(2) . . . . ?
C25D C26 N21 C32 -13.4(17) . . . . ?
C26A C26 N21 C32 -179.75(12) . . . . ?
C25 C26 N21 C32 1.3(2) . . . . ?
C25D C26 N21 B1 161.7(17) . . . . ?
C26A C26 N21 B1 -4.6(2) . . . . ?
C25 C26 N21 B1 176.38(19) . . . . ?
O1 B1 N21 C26 120.45(14) . . . . ?
O21 B1 N21 C26 4.29(19) . . . . ?
N1 B1 N21 C26 -116.09(14) . . . . ?
O1 B1 N21 C32 -64.26(16) . . . . ?
O21 B1 N21 C32 179.58(11) . . . . ?
N1 B1 N21 C32 59.20(15) . . . . ?
C26 N21 C32 C33 -65.91(18) . . . . ?
B1 N21 C32 C33 118.58(14) . . . . ?
N21 C32 C33 C38 -44.7(2) . . . . ?
N21 C32 C33 C34 134.89(18) . . . . ?
C38 C33 C34 C35 0.8(3) . . . . ?
C32 C33 C34 C35 -178.9(2) . . . . ?
C33 C34 C35 C36 -0.6(4) . . . . ?
C34 C35 C36 C37 0.2(4) . . . . ?
C35 C36 C37 C38 -0.1(3) . . . . ?
C34 C33 C38 C37 -0.7(3) . . . . ?
C32 C33 C38 C37 178.97(15) . . . . ?
C36 C37 C38 C33 0.3(3) . . . . ?
